data_7051943
loop_
_publ_author_name
'Degtyarenko, Anna S.'
'Solntsev, Pavlo V.'
'Krautscheid, Harald'
'Rusanov, Eduard B.'
'Chernega, Alexander N.'
'Domasevitch, Konstantin V.'

_publ_section_title
;
 Copper(i) and silver(i) coordination frameworks involving extended
 bipyridazine bridges
;
_journal_issue 11
_journal_name_full 'New Journal of Chemistry'
_journal_page_first 1910
_journal_paper_doi 10.1039/b801231h
_journal_volume 32
_journal_year 2008
_chemical_formula_sum 'C17 H10 Ag F5 N4 O2'
_chemical_formula_weight 505.16
_chemical_name_systematic
;
Silver(I) Pentafluoropropionate 1:1 complex with
1,4-bi(pyridazin-4-yl)benzene
;
_space_group_IT_number 2
_symmetry_cell_setting triclinic
_symmetry_space_group_name_Hall '-P 1'
_symmetry_space_group_name_H-M 'P -1'
_atom_sites_solution_hydrogens geom
_atom_sites_solution_primary direct
_atom_sites_solution_secondary difmap
_audit_creation_method SHELXL-97
_cell_angle_alpha 72.987(10)
_cell_angle_beta 84.721(11)
_cell_angle_gamma 82.058(11)
_cell_formula_units_Z 2
_cell_length_a 5.5566(7)
_cell_length_b 10.5875(13)
_cell_length_c 15.419(2)
_cell_measurement_reflns_used 6535
_cell_measurement_temperature 213(2)
_cell_measurement_theta_max 28.20
_cell_measurement_theta_min 2.77
_cell_volume 857.82(19)
_computing_cell_refinement 'IPDS Software (Stoe & Cie, 2000)'
_computing_data_collection 'IPDS Software (Stoe & Cie, 2000)'
_computing_data_reduction 'IPDS Software (Stoe & Cie, 2000)'
_computing_molecular_graphics 'Diamond 2.1e (Brandenburg, 1999)'
_computing_publication_material 'WinGX 1.700.00 (Farrugia, 1999)'
_computing_structure_refinement 'SHELXL-97 (Sheldrick, 1997)'
_computing_structure_solution 'SHELXS-97 (Sheldrick, 1997)'
_diffrn_ambient_temperature 213(2)
_diffrn_measured_fraction_theta_full 0.988
_diffrn_measured_fraction_theta_max 0.988
_diffrn_measurement_device_type 'Stoe Imaging plate diffraction system'
_diffrn_measurement_method '\f oscillation scans'
_diffrn_radiation_monochromator graphite
_diffrn_radiation_source 'fine-focus sealed tube'
_diffrn_radiation_type MoK\a
_diffrn_radiation_wavelength 0.71073
_diffrn_reflns_av_R_equivalents 0.0249
_diffrn_reflns_av_sigmaI/netI 0.0583
_diffrn_reflns_limit_h_max 7
_diffrn_reflns_limit_h_min -7
_diffrn_reflns_limit_k_max 14
_diffrn_reflns_limit_k_min -14
_diffrn_reflns_limit_l_max 20
_diffrn_reflns_limit_l_min -20
_diffrn_reflns_number 6535
_diffrn_reflns_theta_full 28.20
_diffrn_reflns_theta_max 28.20
_diffrn_reflns_theta_min 2.77
_diffrn_standards_decay_% 0
_exptl_absorpt_coefficient_mu 1.250
_exptl_absorpt_correction_T_max 0.8346
_exptl_absorpt_correction_T_min 0.7881
_exptl_absorpt_correction_type refdelf
_exptl_absorpt_process_details 'DIFABS, (Walker & Stuart, 1983)'
_exptl_crystal_colour yellow
_exptl_crystal_density_diffrn 1.956
_exptl_crystal_density_method 'not measured'
_exptl_crystal_description prism
_exptl_crystal_F_000 496
_exptl_crystal_size_max 0.20
_exptl_crystal_size_mid 0.16
_exptl_crystal_size_min 0.15
_refine_diff_density_max 0.624
_refine_diff_density_min -0.506
_refine_diff_density_rms 0.092
_refine_ls_extinction_method none
_refine_ls_goodness_of_fit_ref 0.850
_refine_ls_hydrogen_treatment constr
_refine_ls_matrix_type full
_refine_ls_number_parameters 262
_refine_ls_number_reflns 4169
_refine_ls_number_restraints 0
_refine_ls_restrained_S_all 0.850
_refine_ls_R_factor_all 0.0465
_refine_ls_R_factor_gt 0.0317
_refine_ls_shift/su_max 0.001
_refine_ls_shift/su_mean 0.000
_refine_ls_structure_factor_coef Fsqd
_refine_ls_weighting_details 'calc w=1/[\s^2^(Fo^2^)+(0.0425P)^2^+0.0000P] where P=(Fo^2^+2Fc^2^)/3'
_refine_ls_weighting_scheme calc
_refine_ls_wR_factor_gt 0.0701
_refine_ls_wR_factor_ref 0.0721
_reflns_number_gt 2719
_reflns_number_total 4169
_reflns_threshold_expression >2sigma(I)
_cod_data_source_file b801231h.txt
_cod_data_source_block (5)
_cod_depositor_comments
;
The following automatic conversions were performed:
'_symmetry_cell_setting' value 'Triclinic' changed to 'triclinic'
according to '/home/saulius/struct/CIF-dictionaries/cif_core.dic'
dictionary named 'cif_core.dic' version 2.4.1 from 2010-06-29.

Automatic conversion script
Id: cif_fix_enum 1527 2010-12-29 10:47:43Z saulius 
;
_cod_original_cell_volume 857.81(19)
_cod_original_sg_symbol_H-M P-1
_cod_database_code 7051943

loop_
_symmetry_equiv_pos_as_xyz
'x, y, z'
'-x, -y, -z'

loop_
_atom_site_label
_atom_site_type_symbol
_atom_site_fract_x
_atom_site_fract_y
_atom_site_fract_z
_atom_site_U_iso_or_equiv
_atom_site_adp_type
_atom_site_occupancy
_atom_site_symmetry_multiplicity
_atom_site_calc_flag
_atom_site_refinement_flags
_atom_site_disorder_assembly
_atom_site_disorder_group
Ag1 Ag 0.17582(5) 0.04146(2) 0.386125(18) 0.03185(9) Uani 1 1 d . . .
O1 O 0.0893(5) -0.0831(3) 0.28858(19) 0.0476(7) Uani 1 1 d . . .
O2 O 0.4575(5) -0.1947(4) 0.3118(2) 0.0644(9) Uani 1 1 d . . .
F1 F 0.0238(6) -0.2372(4) 0.1849(2) 0.1001(13) Uani 1 1 d . . .
F2 F 0.3893(7) -0.3298(2) 0.19990(18) 0.0844(10) Uani 1 1 d . . .
F3 F 0.5468(8) -0.0925(5) 0.1038(2) 0.1205(17) Uani 1 1 d . . .
F4 F 0.1887(10) -0.0085(4) 0.0816(2) 0.142(2) Uani 1 1 d . . .
F5 F 0.3311(6) -0.1702(3) 0.03313(17) 0.0817(10) Uani 1 1 d . . .
N1 N 0.3211(5) -0.1271(2) 0.51248(17) 0.0254(5) Uani 1 1 d . . .
N2 N 0.1547(5) -0.1783(2) 0.57859(17) 0.0258(5) Uani 1 1 d . . .
N3 N 0.4131(5) 0.1713(2) 0.26941(17) 0.0288(6) Uani 1 1 d . . .
N4 N 0.3307(5) 0.2994(3) 0.22958(18) 0.0307(6) Uani 1 1 d . . .
C1 C 0.5214(6) -0.2032(3) 0.4983(2) 0.0248(6) Uani 1 1 d . . .
H1 H 0.6378 -0.1643 0.4540 0.030 Uiso 1 1 calc R . .
C2 C 0.5717(5) -0.3385(3) 0.54517(19) 0.0227(6) Uani 1 1 d . . .
C3 C 0.3984(6) -0.3893(3) 0.6124(2) 0.0256(6) Uani 1 1 d . . .
H3 H 0.4187 -0.4788 0.6474 0.031 Uiso 1 1 calc R . .
C4 C 0.1939(6) -0.3044(3) 0.6268(2) 0.0258(6) Uani 1 1 d . . .
H4 H 0.0776 -0.3384 0.6730 0.031 Uiso 1 1 calc R . .
C5 C 0.8863(6) -0.5359(3) 0.5854(2) 0.0295(7) Uani 1 1 d . . .
H5 H 0.8084 -0.5608 0.6436 0.035 Uiso 1 1 calc R . .
C6 C 0.7925(5) -0.4202(3) 0.5219(2) 0.0231(6) Uani 1 1 d . . .
C7 C 0.9094(6) -0.3852(3) 0.4348(2) 0.0292(7) Uani 1 1 d . . .
H7 H 0.8489 -0.3083 0.3905 0.035 Uiso 1 1 calc R . .
C8 C 0.6289(6) 0.1204(3) 0.2418(2) 0.0297(7) Uani 1 1 d . . .
H8 H 0.6807 0.0299 0.2682 0.036 Uiso 1 1 calc R . .
C9 C 0.7814(6) 0.1948(3) 0.1756(2) 0.0296(7) Uani 1 1 d . . .
H9 H 0.9346 0.1559 0.1591 0.035 Uiso 1 1 calc R . .
C10 C 0.7042(6) 0.3257(3) 0.1349(2) 0.0255(6) Uani 1 1 d . . .
C11 C 0.4691(6) 0.3717(3) 0.1647(2) 0.0286(6) Uani 1 1 d . . .
H11 H 0.4066 0.4600 0.1364 0.034 Uiso 1 1 calc R . .
C12 C 1.0220(6) 0.3661(3) 0.0069(2) 0.0312(7) Uani 1 1 d . . .
H12 H 1.0380 0.2750 0.0109 0.037 Uiso 1 1 calc R . .
C13 C 0.8543(6) 0.4155(3) 0.0654(2) 0.0262(6) Uani 1 1 d . . .
C14 C 0.8345(6) 0.5513(3) 0.0571(2) 0.0327(7) Uani 1 1 d . . .
H14 H 0.7221 0.5873 0.0955 0.039 Uiso 1 1 calc R . .
C15 C 0.2676(7) -0.1593(3) 0.2742(2) 0.0325(7) Uani 1 1 d . . .
C16 C 0.2501(7) -0.2118(3) 0.1909(3) 0.0403(8) Uani 1 1 d . . .
C17 C 0.3300(9) -0.1208(4) 0.1016(3) 0.0477(10) Uani 1 1 d . . .

loop_
_atom_site_aniso_label
_atom_site_aniso_U_11
_atom_site_aniso_U_22
_atom_site_aniso_U_33
_atom_site_aniso_U_23
_atom_site_aniso_U_13
_atom_site_aniso_U_12
Ag1 0.03177(15) 0.02695(12) 0.02994(13) -0.00311(8) 0.00858(10) 0.00234(8)
O1 0.0454(16) 0.0456(14) 0.0568(16) -0.0276(13) -0.0059(14) 0.0088(12)
O2 0.0419(18) 0.101(3) 0.0480(17) -0.0235(17) -0.0132(16) 0.0107(16)
F1 0.077(2) 0.180(4) 0.087(2) -0.086(2) 0.0256(18) -0.077(2)
F2 0.153(3) 0.0345(12) 0.0517(15) -0.0113(11) 0.0275(18) 0.0120(15)
F3 0.119(3) 0.196(4) 0.0498(16) -0.004(2) 0.0098(19) -0.107(3)
F4 0.239(6) 0.085(2) 0.0521(18) 0.0092(17) 0.017(3) 0.074(3)
F5 0.121(3) 0.097(2) 0.0384(13) -0.0330(15) 0.0108(16) -0.0325(19)
N1 0.0238(14) 0.0240(12) 0.0245(12) -0.0044(10) 0.0023(11) 0.0022(10)
N2 0.0228(14) 0.0289(12) 0.0244(12) -0.0084(10) 0.0043(12) -0.0005(10)
N3 0.0269(15) 0.0312(13) 0.0257(13) -0.0040(11) 0.0054(12) -0.0074(11)
N4 0.0261(15) 0.0315(13) 0.0302(14) -0.0036(11) 0.0043(12) -0.0043(11)
C1 0.0225(16) 0.0256(14) 0.0235(14) -0.0046(11) 0.0046(13) -0.0023(11)
C2 0.0208(15) 0.0252(14) 0.0218(14) -0.0081(11) -0.0018(13) 0.0013(11)
C3 0.0238(16) 0.0229(14) 0.0264(15) -0.0030(11) 0.0027(14) -0.0021(11)
C4 0.0212(16) 0.0290(15) 0.0247(15) -0.0053(12) 0.0041(13) -0.0034(11)
C5 0.0298(18) 0.0307(15) 0.0218(14) -0.0016(12) 0.0058(14) -0.0001(13)
C6 0.0198(15) 0.0216(13) 0.0272(15) -0.0068(11) 0.0005(13) -0.0012(11)
C7 0.0306(18) 0.0214(14) 0.0282(16) 0.0005(12) -0.0007(15) 0.0045(12)
C8 0.0306(18) 0.0245(14) 0.0308(16) -0.0030(12) 0.0012(15) -0.0044(12)
C9 0.0221(16) 0.0320(16) 0.0321(16) -0.0084(13) 0.0083(15) -0.0024(12)
C10 0.0257(17) 0.0297(15) 0.0218(14) -0.0088(12) 0.0048(13) -0.0059(12)
C11 0.0262(17) 0.0266(14) 0.0281(15) -0.0020(12) 0.0023(14) -0.0018(12)
C12 0.0359(19) 0.0241(14) 0.0330(17) -0.0094(13) 0.0113(16) -0.0078(13)
C13 0.0254(17) 0.0281(15) 0.0236(14) -0.0051(12) 0.0058(14) -0.0077(12)
C14 0.0332(19) 0.0315(16) 0.0317(17) -0.0111(13) 0.0156(16) -0.0043(13)
C15 0.037(2) 0.0301(16) 0.0286(16) -0.0064(13) 0.0018(16) -0.0059(14)
C16 0.048(2) 0.0356(18) 0.0407(19) -0.0161(16) 0.0048(18) -0.0079(16)
C17 0.069(3) 0.0387(19) 0.0339(19) -0.0072(16) -0.006(2) -0.0061(19)

loop_
_atom_type_symbol
_atom_type_description
_atom_type_scat_dispersion_real
_atom_type_scat_dispersion_imag
_atom_type_scat_source
C C 0.0033 0.0016 'International Tables Vol C Tables 4.2.6.8 and 6.1.1.4'
H H 0.0000 0.0000 'International Tables Vol C Tables 4.2.6.8 and 6.1.1.4'
N N 0.0061 0.0033 'International Tables Vol C Tables 4.2.6.8 and 6.1.1.4'
O O 0.0106 0.0060 'International Tables Vol C Tables 4.2.6.8 and 6.1.1.4'
F F 0.0171 0.0103 'International Tables Vol C Tables 4.2.6.8 and 6.1.1.4'
Ag Ag -0.8971 1.1015 'International Tables Vol C Tables 4.2.6.8 and 6.1.1.4'

loop_
_geom_angle_atom_site_label_1
_geom_angle_atom_site_label_2
_geom_angle_atom_site_label_3
_geom_angle
_geom_angle_site_symmetry_1
_geom_angle_site_symmetry_3
_geom_angle_publ_flag
N2 Ag1 N3 108.01(9) 2_556 . ?
N2 Ag1 N1 113.36(9) 2_556 . ?
N3 Ag1 N1 126.20(9) . . ?
N2 Ag1 O1 113.85(9) 2_556 . ?
N3 Ag1 O1 90.87(9) . . ?
N1 Ag1 O1 101.95(9) . . ?
C15 O1 Ag1 112.0(2) . . ?
C1 N1 N2 119.4(2) . . ?
C1 N1 Ag1 116.59(19) . . ?
N2 N1 Ag1 117.08(18) . . ?
C4 N2 N1 119.3(2) . . ?
C4 N2 Ag1 120.8(2) . 2_556 ?
N1 N2 Ag1 119.76(18) . 2_556 ?
C8 N3 N4 119.4(2) . . ?
C8 N3 Ag1 120.9(2) . . ?
N4 N3 Ag1 119.7(2) . . ?
C11 N4 N3 118.8(3) . . ?
N1 C1 C2 124.3(3) . . ?
N1 C1 H1 117.8 . . ?
C2 C1 H1 117.8 . . ?
C3 C2 C1 115.4(3) . . ?
C3 C2 C6 123.1(3) . . ?
C1 C2 C6 121.5(3) . . ?
C2 C3 C4 118.3(3) . . ?
C2 C3 H3 120.8 . . ?
C4 C3 H3 120.8 . . ?
N2 C4 C3 123.3(3) . . ?
N2 C4 H4 118.4 . . ?
C3 C4 H4 118.4 . . ?
C7 C5 C6 121.8(3) 2_746 . ?
C7 C5 H5 119.1 2_746 . ?
C6 C5 H5 119.1 . . ?
C5 C6 C7 118.4(3) . . ?
C5 C6 C2 120.6(3) . . ?
C7 C6 C2 121.0(3) . . ?
C5 C7 C6 119.8(3) 2_746 . ?
C5 C7 H7 120.1 2_746 . ?
C6 C7 H7 120.1 . . ?
N3 C8 C9 123.1(3) . . ?
N3 C8 H8 118.4 . . ?
C9 C8 H8 118.4 . . ?
C10 C9 C8 118.8(3) . . ?
C10 C9 H9 120.6 . . ?
C8 C9 H9 120.6 . . ?
C9 C10 C11 115.1(3) . . ?
C9 C10 C13 123.5(3) . . ?
C11 C10 C13 121.4(3) . . ?
N4 C11 C10 124.7(3) . . ?
N4 C11 H11 117.7 . . ?
C10 C11 H11 117.7 . . ?
C14 C12 C13 121.2(3) 2_765 . ?
C14 C12 H12 119.4 2_765 . ?
C13 C12 H12 119.4 . . ?
C12 C13 C14 117.8(3) . . ?
C12 C13 C10 120.8(3) . . ?
C14 C13 C10 121.4(3) . . ?
C12 C14 C13 121.0(3) 2_765 . ?
C12 C14 H14 119.5 2_765 . ?
C13 C14 H14 119.5 . . ?
O2 C15 O1 130.4(3) . . ?
O2 C15 C16 115.0(3) . . ?
O1 C15 C16 114.4(3) . . ?
F1 C16 F2 104.7(3) . . ?
F1 C16 C17 108.5(3) . . ?
F2 C16 C17 106.4(3) . . ?
F1 C16 C15 111.3(3) . . ?
F2 C16 C15 111.0(3) . . ?
C17 C16 C15 114.4(3) . . ?
F3 C17 F4 106.9(4) . . ?
F3 C17 F5 106.8(4) . . ?
F4 C17 F5 106.6(4) . . ?
F3 C17 C16 111.0(3) . . ?
F4 C17 C16 111.3(4) . . ?
F5 C17 C16 113.8(3) . . ?

loop_
_geom_bond_atom_site_label_1
_geom_bond_atom_site_label_2
_geom_bond_distance
_geom_bond_site_symmetry_2
_geom_bond_publ_flag
Ag1 N2 2.304(3) 2_556 ?
Ag1 N3 2.341(3) . ?
Ag1 N1 2.343(2) . ?
Ag1 O1 2.388(2) . ?
O1 C15 1.235(4) . ?
O2 C15 1.211(4) . ?
F1 C16 1.339(5) . ?
F2 C16 1.353(5) . ?
F3 C17 1.287(5) . ?
F4 C17 1.303(5) . ?
F5 C17 1.307(4) . ?
N1 C1 1.321(4) . ?
N1 N2 1.353(4) . ?
N2 C4 1.324(4) . ?
N2 Ag1 2.304(3) 2_556 ?
N3 C8 1.331(4) . ?
N3 N4 1.349(4) . ?
N4 C11 1.323(4) . ?
C1 C2 1.404(4) . ?
C1 H1 0.9400 . ?
C2 C3 1.387(4) . ?
C2 C6 1.480(4) . ?
C3 C4 1.391(4) . ?
C3 H3 0.9400 . ?
C4 H4 0.9400 . ?
C5 C7 1.382(4) 2_746 ?
C5 C6 1.395(4) . ?
C5 H5 0.9400 . ?
C6 C7 1.406(4) . ?
C7 C5 1.382(4) 2_746 ?
C7 H7 0.9400 . ?
C8 C9 1.391(5) . ?
C8 H8 0.9400 . ?
C9 C10 1.370(4) . ?
C9 H9 0.9400 . ?
C10 C11 1.414(4) . ?
C10 C13 1.486(4) . ?
C11 H11 0.9400 . ?
C12 C14 1.384(4) 2_765 ?
C12 C13 1.395(4) . ?
C12 H12 0.9400 . ?
C13 C14 1.395(4) . ?
C14 C12 1.384(4) 2_765 ?
C14 H14 0.9400 . ?
C15 C16 1.557(4) . ?
C16 C17 1.500(5) . ?

loop_
_geom_torsion_atom_site_label_1
_geom_torsion_atom_site_label_2
_geom_torsion_atom_site_label_3
_geom_torsion_atom_site_label_4
_geom_torsion
_geom_torsion_site_symmetry_1
_geom_torsion_site_symmetry_2
_geom_torsion_site_symmetry_3
_geom_torsion_site_symmetry_4
_geom_torsion_publ_flag
N2 Ag1 O1 C15 -177.2(2) 2_556 . . . ?
N3 Ag1 O1 C15 72.7(3) . . . . ?
N1 Ag1 O1 C15 -54.7(3) . . . . ?
N2 Ag1 N1 C1 -175.18(18) 2_556 . . . ?
N3 Ag1 N1 C1 -38.0(2) . . . . ?
O1 Ag1 N1 C1 62.0(2) . . . . ?
N2 Ag1 N1 N2 34.1(2) 2_556 . . . ?
N3 Ag1 N1 N2 171.28(16) . . . . ?
O1 Ag1 N1 N2 -88.69(19) . . . . ?
C1 N1 N2 C4 -1.2(4) . . . . ?
Ag1 N1 N2 C4 148.7(2) . . . . ?
C1 N1 N2 Ag1 173.77(19) . . . 2_556 ?
Ag1 N1 N2 Ag1 -36.4(2) . . . 2_556 ?
N2 Ag1 N3 C8 173.1(2) 2_556 . . . ?
N1 Ag1 N3 C8 34.1(3) . . . . ?
O1 Ag1 N3 C8 -71.4(2) . . . . ?
N2 Ag1 N3 N4 -6.8(2) 2_556 . . . ?
N1 Ag1 N3 N4 -145.76(19) . . . . ?
O1 Ag1 N3 N4 108.7(2) . . . . ?
C8 N3 N4 C11 -0.9(4) . . . . ?
Ag1 N3 N4 C11 179.0(2) . . . . ?
N2 N1 C1 C2 2.9(4) . . . . ?
Ag1 N1 C1 C2 -147.1(2) . . . . ?
N1 C1 C2 C3 -2.6(4) . . . . ?
N1 C1 C2 C6 176.0(3) . . . . ?
C1 C2 C3 C4 0.6(4) . . . . ?
C6 C2 C3 C4 -178.0(2) . . . . ?
N1 N2 C4 C3 -0.8(4) . . . . ?
Ag1 N2 C4 C3 -175.7(2) 2_556 . . . ?
C2 C3 C4 N2 1.0(4) . . . . ?
C7 C5 C6 C7 0.7(5) 2_746 . . . ?
C7 C5 C6 C2 179.3(3) 2_746 . . . ?
C3 C2 C6 C5 -24.2(4) . . . . ?
C1 C2 C6 C5 157.2(3) . . . . ?
C3 C2 C6 C7 154.3(3) . . . . ?
C1 C2 C6 C7 -24.2(4) . . . . ?
C5 C6 C7 C5 -0.7(5) . . . 2_746 ?
C2 C6 C7 C5 -179.3(3) . . . 2_746 ?
N4 N3 C8 C9 2.8(4) . . . . ?
Ag1 N3 C8 C9 -177.1(2) . . . . ?
N3 C8 C9 C10 -1.8(5) . . . . ?
C8 C9 C10 C11 -0.9(4) . . . . ?
C8 C9 C10 C13 178.2(3) . . . . ?
N3 N4 C11 C10 -2.0(4) . . . . ?
C9 C10 C11 N4 2.8(4) . . . . ?
C13 C10 C11 N4 -176.3(3) . . . . ?
C14 C12 C13 C14 0.4(5) 2_765 . . . ?
C14 C12 C13 C10 -178.9(3) 2_765 . . . ?
C9 C10 C13 C12 30.7(4) . . . . ?
C11 C10 C13 C12 -150.2(3) . . . . ?
C9 C10 C13 C14 -148.6(3) . . . . ?
C11 C10 C13 C14 30.5(4) . . . . ?
C12 C13 C14 C12 -0.4(5) . . . 2_765 ?
C10 C13 C14 C12 178.9(3) . . . 2_765 ?
Ag1 O1 C15 O2 13.2(5) . . . . ?
Ag1 O1 C15 C16 -163.0(2) . . . . ?
O2 C15 C16 F1 144.7(4) . . . . ?
O1 C15 C16 F1 -38.5(4) . . . . ?
O2 C15 C16 F2 28.5(5) . . . . ?
O1 C15 C16 F2 -154.7(3) . . . . ?
O2 C15 C16 C17 -92.0(4) . . . . ?
O1 C15 C16 C17 84.8(4) . . . . ?
F1 C16 C17 F3 179.7(4) . . . . ?
F2 C16 C17 F3 -68.1(4) . . . . ?
C15 C16 C17 F3 54.8(5) . . . . ?
F1 C16 C17 F4 60.7(5) . . . . ?
F2 C16 C17 F4 172.9(4) . . . . ?
C15 C16 C17 F4 -64.2(5) . . . . ?
F1 C16 C17 F5 -59.8(5) . . . . ?
F2 C16 C17 F5 52.4(5) . . . . ?
C15 C16 C17 F5 175.3(3) . . . . ?
